data_2015106
loop_
_publ_author_name
'Stefan T. Norberg'
'Nobuo Ishizawa'

_publ_section_title
;
 K-site splitting in KTiOPO~4~ at room temperature
;
_journal_coeditor_code BC1075
_journal_issue 10
_journal_name_full 'Acta Crystallographica Section C'
_journal_page_first i99
_journal_page_last i102
_journal_paper_doi 10.1107/S0108270105027010
_journal_volume 61
_journal_year 2005
_chemical_formula_moiety 'K2 O10 P2 Ti2'
_chemical_formula_structural K2(TiO)2(PO4)2
_chemical_formula_sum 'K2 O10 P2 Ti2'
_chemical_formula_weight 395.88
_chemical_name_systematic
;
potassium titanyl phosphate
;
_space_group_IT_number 33
_symmetry_cell_setting orthorhombic
_symmetry_space_group_name_Hall 'P 2c -2n'
_symmetry_space_group_name_H-M 'P n a 21'
_cell_angle_alpha 90
_cell_angle_beta 90
_cell_angle_gamma 90
_cell_formula_units_Z 4
_cell_length_a 12.816(3)
_cell_length_b 6.4045(5)
_cell_length_c 10.5889(8)
_cell_measurement_reflns_used 17
_cell_measurement_temperature 295(2)
_cell_measurement_theta_max 48.97
_cell_measurement_theta_min 27.93
_cell_volume 869.1(2)
_computing_cell_refinement 'LATCON in Xtal3.7 (Hall et al., 2000)'
_computing_data_collection 'DIFF14A (Vaalsta & Hester, 1997)'
_computing_data_reduction 'DIFDAT, ADDREF, SORTRF and ABSORB in Xtal3.7'
_computing_molecular_graphics
;
DIAMOND (Brandenburg, 2001), and FOURR, SLANT and CONTRS in Xtal3.7
;
_computing_publication_material 'BONDLA, ATABLE and CIFIO in Xtal3.7'
_computing_structure_refinement 'CRYLSQ in Xtal3.7'
_computing_structure_solution 'atomic parameters from Norberg et al. (2000)'
_diffrn_ambient_temperature 295(2)
_diffrn_measured_fraction_theta_full 55.01
_diffrn_measured_fraction_theta_max 55.01
_diffrn_measurement_device_type 'bl14a 4-circle'
_diffrn_measurement_method \w-2\q
_diffrn_radiation_monochromator Si(111)
_diffrn_radiation_source 'Photon Factory bl14a'
_diffrn_radiation_type synchrotron
_diffrn_radiation_wavelength 0.750520(10)
_diffrn_reflns_av_R_equivalents 0.015
_diffrn_reflns_limit_h_max 27
_diffrn_reflns_limit_h_min -27
_diffrn_reflns_limit_k_max 9
_diffrn_reflns_limit_k_min -13
_diffrn_reflns_limit_l_max 23
_diffrn_reflns_limit_l_min -23
_diffrn_reflns_number 25010
_diffrn_reflns_reduction_process 'equatorial monochr Lp'
_diffrn_reflns_theta_full 55.01
_diffrn_reflns_theta_max 55.01
_diffrn_reflns_theta_min 3.36
_diffrn_standards_decay_% 0
_diffrn_standards_interval_count 200
_diffrn_standards_number 4
_exptl_absorpt_coefficient_mu 3.622
_exptl_absorpt_correction_T_max 0.9783
_exptl_absorpt_correction_T_min 0.9425
_exptl_absorpt_correction_type analytical
_exptl_absorpt_process_details '(Alcock, 1974)'
_exptl_crystal_colour colourless
_exptl_crystal_density_diffrn 3.026
_exptl_crystal_description Rectangular
_exptl_crystal_F_000 768
_exptl_crystal_size_max 0.040
_exptl_crystal_size_mid 0.038
_exptl_crystal_size_min 0.032
_refine_diff_density_max 1.02(8)
_refine_diff_density_min -0.64(8)
_refine_ls_abs_structure_details 'Flack (1983), with how many Friedel pairs'
_refine_ls_abs_structure_Flack 0.426(11)
_refine_ls_extinction_coef 74E2(4)
_refine_ls_extinction_expression
;
Zachariasen, 1967; Larson (1970), Eq. 22 p. 292
;
_refine_ls_extinction_method 'isotropic Gaussian'
_refine_ls_goodness_of_fit_all 1.016
_refine_ls_goodness_of_fit_ref 0.996
_refine_ls_matrix_type full
_refine_ls_number_constraints 14
_refine_ls_number_parameters 154
_refine_ls_number_reflns 9211
_refine_ls_number_restraints 0
_refine_ls_R_factor_all 0.020
_refine_ls_R_factor_gt 0.019
_refine_ls_shift/su_max 0.0012
_refine_ls_shift/su_mean 0.000044
_refine_ls_structure_factor_coef F
_refine_ls_weighting_details 'w = 1/[\s^2^(F) + 0.02(F)^2^]'
_refine_ls_weighting_scheme calc
_refine_ls_wR_factor_all 0.026
_refine_ls_wR_factor_gt 0.025
_refine_ls_wR_factor_ref 0.025
_reflns_number_gt 9211
_reflns_number_total 9456
_reflns_threshold_expression F>2\s(F)
_cod_data_source_file bc1075.cif
_cod_data_source_block I
_cod_original_cell_volume 869.2(2)
_cod_original_sg_symbol_Hall p_2c_-2n
_cod_database_code 2015106
_cod_database_fobs_code 2015106

loop_
_symmetry_equiv_pos_as_xyz
x,y,z
-x,-y,1/2+z
1/2-x,1/2+y,1/2+z
1/2+x,1/2-y,z

loop_
_atom_site_label
_atom_site_fract_x
_atom_site_fract_y
_atom_site_fract_z
_atom_site_U_iso_or_equiv
_atom_site_adp_type
_atom_site_calc_flag
_atom_site_calc_attached_atom
_atom_site_occupancy
_atom_site_disorder_assembly
_atom_site_disorder_group
K1a .37733(7) .21992(9) .3120(2) .0165(2) Uani ? ? 0.898(12) ? ?
K1b .3847(6) .2141(9) .3374(13) .0165(2) Uani ? ? 0.102(12) ? ?
K2a .10551(5) .30033(12) .0658(3) .0175(2) Uani ? ? 0.868(17) ? ?
K2b .1040(4) .3034(10) .0897(12) .0175(2) Uani ? ? 0.132(17) ? ?
Ti1 .372929(11) .50000(2) .00206 .00513(4) Uani ? ? 1 ? ?
Ti2 .246673(11) .73058(2) .25338(2) .00508(4) Uani ? ? 1 ? ?
P1 .49807(2) .66366(4) .26196(3) .00518(7) Uani ? ? 1 ? ?
P2 .18085(2) .49797(4) .51447(3) .00545(7) Uani ? ? 1 ? ?
O1 .48579(7) .51335(14) .15194(8) .0092(2) Uani ? ? 1 ? ?
O2 .51002(6) .53487(15) .38504(8) .0091(2) Uani ? ? 1 ? ?
O3 .40024(6) .80068(13) .28127(8) .0079(2) Uani ? ? 1 ? ?
O4 .59349(6) .80668(13) .24263(8) .0086(2) Uani ? ? 1 ? ?
O11 .27538(6) .53332(13) .14527(8) .0081(2) Uani ? ? 1 ? ?
O12 .22371(7) .95876(14) .39198(8) .0088(2) Uani ? ? 1 ? ?
O5 .11247(7) .68910(12) .54297(8) .0084(2) Uani ? ? 1 ? ?
O6 .11138(7) .30838(13) .48910(9) .0094(2) Uani ? ? 1 ? ?
O7 .25274(7) .46062(14) .62981(8) .0092(2) Uani ? ? 1 ? ?
O8 .25297(7) .53914(14) .40123(8) .0091(2) Uani ? ? 1 ? ?

loop_
_atom_site_aniso_label
_atom_site_aniso_U_11
_atom_site_aniso_U_22
_atom_site_aniso_U_33
_atom_site_aniso_U_12
_atom_site_aniso_U_13
_atom_site_aniso_U_23
K1a .02199(15) .01008(9) .0174(4) -.00383(9) .00435(19) -.00060(13)
K1b .02199(15) .01008(9) .0174(4) -.00383(9) .00435(19) -.00060(13)
K2a .01293(9) .02021(12) .0194(5) -.00499(8) .00049(17) .0007(2)
K2b .01293(9) .02021(12) .0194(5) -.00499(8) .00049(17) .0007(2)
Ti1 .00545(4) .00508(4) .00485(4) .00012(3) -.00021(4) -.00062(4)
Ti2 .00503(4) .00561(4) .00460(4) .00031(3) .00046(4) .00012(4)
P1 .00423(6) .00594(7) .00538(8) .00002(6) -.00061(6) -.00032(6)
P2 .00683(7) .00446(7) .00508(8) .00024(6) .00032(6) .00069(5)
O1 .0087(2) .0101(3) .0087(2) .0015(2) -.00232(19) -.0033(2)
O2 .0087(2) .0106(3) .0081(2) -.0015(2) -.00277(19) .0032(2)
O3 .0052(2) .0084(2) .0101(2) .00105(17) .00017(17) -.00138(19)
O4 .0051(2) .0094(2) .0112(3) -.00155(16) .00054(18) .0008(2)
O11 .0080(2) .0084(2) .0079(2) -.00053(19) .00218(18) -.00218(19)
O12 .0090(2) .0089(2) .0085(2) -.0006(2) .00264(19) -.0018(2)
O5 .0100(2) .0052(2) .0100(3) .00102(18) .0022(2) .00002(18)
O6 .0111(2) .0057(2) .0115(3) -.00123(18) -.0022(2) -.0001(2)
O7 .0105(3) .0097(3) .0073(2) -.0019(2) -.00251(19) .0034(2)
O8 .0103(3) .0101(3) .0069(2) .0028(2) .00306(18) .0030(2)

loop_
_atom_type_symbol
_atom_type_scat_dispersion_real
_atom_type_scat_dispersion_imag
_atom_type_scat_source
K .196003 .278478 'Int Tables Vol C. Table 6.1.1.4  Table 6.1.1.5'
Ti .26491 .495747 'Int Tables Vol C. Table 6.1.1.4  Table 6.1.1.5'
P .100431 .105649 'Int Tables Vol C. Table 6.1.1.4  Table 6.1.1.5'
O .009319 .00681 'Int Tables Vol C. Table 6.1.1.4  Table 6.1.1.5'

loop_
_geom_angle_atom_site_label_1
_geom_angle_atom_site_label_2
_geom_angle_atom_site_label_3
_geom_angle_site_symmetry_1
_geom_angle_site_symmetry_3
_geom_angle
O1 K1a O2 . . 52.40(3)
O1 K1a O11 . . 54.84(4)
O1 K1a O8 . . 89.82(3)
O1 K1a O3 . 1_545 121.36(7)
O1 K1a O12 . 1_545 158.76(8)
O1 K1a O5 . 3_544 55.81(5)
O1 K1a O7 . 3_544 104.30(7)
O2 K1a O11 . . 86.77(3)
O2 K1a O8 . . 73.58(4)
O2 K1a O3 . 1_545 133.70(5)
O2 K1a O12 . 1_545 144.24(9)
O2 K1a O5 . 3_544 107.63(6)
O2 K1a O7 . 3_544 156.60(8)
O11 K1a O8 . . 56.61(3)
O11 K1a O3 . 1_545 129.97(8)
O11 K1a O12 . 1_545 106.38(4)
O11 K1a O5 . 3_544 58.37(5)
O11 K1a O7 . 3_544 75.61(5)
O8 K1a O3 . 1_545 146.57(5)
O8 K1a O12 . 1_545 86.03(5)
O8 K1a O5 . 3_544 114.78(6)
O8 K1a O7 . 3_544 107.77(4)
O3 K1a O12 1_545 1_545 60.54(3)
O3 K1a O5 1_545 3_544 78.92(5)
O3 K1a O7 1_545 3_544 56.27(3)
O12 K1a O5 1_545 3_544 107.53(5)
O12 K1a O7 1_545 3_544 57.66(3)
O5 K1a O7 3_544 3_544 49.88(4)
O1 K1b O2 . . 51.41(14)
O1 K1b O8 . . 86.77(19)
O1 K1b O3 . 1_545 116.2(4)
O1 K1b O12 . 1_545 148.1(5)
O1 K1b O5 . 3_544 51.8(2)
O2 K1b O8 . . 74.96(17)
O2 K1b O3 . 1_545 138.6(3)
O2 K1b O12 . 1_545 153.0(5)
O2 K1b O5 . 3_544 102.9(3)
O8 K1b O3 . 1_545 146.2(3)
O8 K1b O12 . 1_545 86.4(2)
O8 K1b O5 . 3_544 106.9(3)
O3 K1b O12 1_545 1_545 60.82(13)
O3 K1b O5 1_545 3_544 74.4(3)
O12 K1b O5 1_545 3_544 101.1(3)
O11 K2a O5 . 2_564 142.73(6)
O11 K2a O2 . 3_544 154.13(10)
O11 K2a O3 . 3_544 108.82(7)
O11 K2a O12 . 3_544 55.76(3)
O11 K2a O7 . 3_544 80.88(4)
O11 K2a O8 . 3_544 90.10(4)
O11 K2a O1 . 4_455 138.43(12)
O11 K2a O4 . 4_465 54.95(4)
O5 K2a O2 2_564 3_544 57.28(4)
O5 K2a O3 2_564 3_544 83.66(7)
O5 K2a O12 2_564 3_544 131.16(10)
O5 K2a O7 2_564 3_544 131.21(4)
O5 K2a O8 2_564 3_544 124.18(8)
O5 K2a O1 2_564 4_455 58.57(3)
O5 K2a O4 2_564 4_465 89.03(4)
O2 K2a O3 3_544 3_544 48.80(5)
O2 K2a O12 3_544 3_544 99.26(9)
O2 K2a O7 3_544 3_544 91.92(4)
O2 K2a O8 3_544 3_544 66.98(6)
O2 K2a O1 3_544 4_455 60.27(3)
O2 K2a O4 3_544 4_465 145.28(3)
O3 K2a O12 3_544 3_544 53.92(5)
O3 K2a O7 3_544 3_544 104.38(7)
O3 K2a O8 3_544 3_544 55.84(6)
O3 K2a O1 3_544 4_455 109.03(7)
O3 K2a O4 3_544 4_465 126.46(6)
O12 K2a O7 3_544 3_544 86.63(4)
O12 K2a O8 3_544 3_544 53.29(4)
O12 K2a O1 3_544 4_455 150.20(7)
O12 K2a O4 3_544 4_465 97.41(3)
O7 K2a O8 3_544 3_544 49.19(3)
O7 K2a O1 3_544 4_455 73.67(4)
O7 K2a O4 3_544 4_465 119.34(9)
O8 K2a O1 3_544 4_455 97.16(4)
O8 K2a O4 3_544 4_465 144.80(3)
O1 K2a O4 4_455 4_465 111.63(9)
O11 K2b O5 . 2_564 145.8(2)
O11 K2b O2 . 3_544 145.9(4)
O11 K2b O7 . 3_544 82.30(17)
O11 K2b O8 . 3_544 87.62(18)
O11 K2b O1 . 4_455 146.8(5)
O11 K2b O4 . 4_465 57.52(16)
O5 K2b O2 2_564 3_544 55.11(15)
O5 K2b O7 2_564 3_544 131.6(2)
O5 K2b O8 2_564 3_544 117.7(4)
O5 K2b O1 2_564 4_455 59.17(12)
O5 K2b O4 2_564 4_465 92.09(19)
O2 K2b O7 3_544 3_544 88.9(2)
O2 K2b O8 3_544 3_544 62.9(2)
O2 K2b O1 3_544 4_455 58.52(15)
O2 K2b O4 3_544 4_465 144.7(2)
O7 K2b O8 3_544 3_544 47.60(11)
O7 K2b O1 3_544 4_455 75.06(18)
O7 K2b O4 3_544 4_465 125.8(4)
O8 K2b O1 3_544 4_455 94.5(2)
O8 K2b O4 3_544 4_465 144.0(2)
O1 K2b O4 4_455 4_465 119.1(4)
O1 Ti1 O11 . . 81.66(4)
O1 Ti1 O2 . 2_664 87.49(4)
O1 Ti1 O12 . 3_544 172.13(4)
O1 Ti1 O5 . 3_544 79.68(3)
O1 Ti1 O6 . 3_554 86.76(4)
O11 Ti1 O2 . 2_664 169.12(4)
O11 Ti1 O12 . 3_544 94.64(4)
O11 Ti1 O5 . 3_544 90.03(3)
O11 Ti1 O6 . 3_554 90.55(4)
O2 Ti1 O12 2_664 3_544 96.04(4)
O2 Ti1 O5 2_664 3_544 87.30(4)
O2 Ti1 O6 2_664 3_554 89.55(4)
O12 Ti1 O5 3_544 3_544 93.43(4)
O12 Ti1 O6 3_544 3_554 100.27(4)
O5 Ti1 O6 3_544 3_554 166.19(4)
O3 Ti2 O11 . . 92.92(4)
O3 Ti2 O12 . . 83.13(3)
O3 Ti2 O8 . . 89.00(4)
O3 Ti2 O7 . 3_554 85.87(4)
O3 Ti2 O4 . 4_465 172.26(4)
O11 Ti2 O12 . . 174.99(4)
O11 Ti2 O8 . . 93.53(4)
O11 Ti2 O7 . 3_554 96.03(4)
O11 Ti2 O4 . 4_465 94.82(4)
O12 Ti2 O8 . . 83.35(4)
O12 Ti2 O7 . 3_554 86.79(4)
O12 Ti2 O4 . 4_465 89.14(3)
O8 Ti2 O7 . 3_554 169.37(4)
O8 Ti2 O4 . 4_465 90.64(4)
O7 Ti2 O4 3_554 4_465 93.19(4)
O1 P1 O2 . . 108.53(5)
O1 P1 O3 . . 112.18(5)
O1 P1 O4 . . 110.90(5)
O2 P1 O3 . . 105.75(5)
O2 P1 O4 . . 110.46(5)
O3 P1 O4 . . 108.91(5)
O5 P2 O6 . . 109.58(5)
O5 P2 O7 . . 107.93(5)
O5 P2 O8 . . 111.09(5)
O6 P2 O7 . . 111.24(5)
O6 P2 O8 . . 110.44(5)
O7 P2 O8 . . 106.50(5)

loop_
_geom_bond_atom_site_label_1
_geom_bond_atom_site_label_2
_geom_bond_site_symmetry_1
_geom_bond_site_symmetry_2
_geom_bond_distance
_geom_bond_publ_flag
K1a O1 . . 2.8870(17) y
K1a O2 . . 2.7495(13) y
K1a O3 . 1_545 2.7205(10) y
K1a O11 . . 2.9751(17) y
K1a O12 . 1_545 2.7187(14) y
K1a O5 . 3_544 2.858(2) y
K1a O7 . 3_544 3.0425(18) y
K1a O8 . . 2.7593(14) y
K1a K1b . . 0.287(13) y
K1b O1 . . 3.034(10) y
K1b O2 . . 2.656(7) y
K1b O3 . 1_545 2.721(6) y
K1b O12 . 1_545 2.695(8) y
K1b O5 . 3_544 3.122(14) y
K1b O8 . . 2.764(7) y
K2a O1 . 4_455 2.6876(16) y
K2a O2 . 3_544 2.957(2) y
K2a O3 . 3_544 3.013(3) y
K2a O4 . 4_465 3.141(2) y
K2a O11 . . 2.7703(15) y
K2a O12 . 3_544 3.034(2) y
K2a O5 . 2_564 2.8049(13) y
K2a O7 . 3_544 2.9144(14) y
K2a O8 . 3_544 3.020(2) y
K2a K2b . . 0.255(13) y
K2b O1 . 4_455 2.616(7) y
K2b O2 . 3_544 3.129(10) y
K2b O4 . 4_465 2.980(9) y
K2b O11 . . 2.709(6) y
K2b O5 . 2_564 2.819(6) y
K2b O7 . 3_544 2.893(6) y
K2b O8 . 3_544 3.195(9) y
Ti1 O1 . . 2.1490(9) y
Ti1 O2 . 2_664 1.9585(9) y
Ti1 O11 . . 1.9770(8) y
Ti1 O12 . 3_544 1.7212(9) y
Ti1 O5 . 3_544 2.0463(8) y
Ti1 O6 . 3_554 1.9900(8) y
Ti2 O3 . . 2.0402(9) y
Ti2 O4 . 4_465 1.9810(9) y
Ti2 O11 . . 1.7440(9) y
Ti2 O12 . . 2.0919(9) y
Ti2 O7 . 3_554 1.9704(9) y
Ti2 O8 . . 1.9902(9) y
P1 O1 . . 1.5195(9) ?
P1 O2 . . 1.5499(9) ?
P1 O3 . . 1.5441(8) ?
P1 O4 . . 1.5416(8) ?
P2 O5 . . 1.5355(9) ?
P2 O6 . . 1.5295(9) ?
P2 O7 . . 1.5485(9) ?
P2 O8 . . 1.5368(9) ?
